data_9015376
loop_
_publ_author_name
'Birdwishtell, T.'
'Klein, C.'
'Jeffries, T.'
'Stevens, E.'
'O'Connor C'

_publ_section_title
;
 Synthesis and crystal structures of the layered I-III-V Zintl phases,
 K4In4X6, where X=As, Sb
 _cod_database_code 1008526
;
_journal_name_full 'Journal of Materials Chemistry'
_journal_page_first 555
_journal_page_last 558
_journal_paper_doi 10.1039/jm9910100555
_journal_volume 1
_journal_year 1991
_chemical_formula_sum 'In2 K2 Sb3'
_space_group_IT_number 14
_symmetry_space_group_name_Hall '-P 2ybc'
_symmetry_space_group_name_H-M 'P 1 21/c 1'
_cell_angle_alpha 90
_cell_angle_beta 90.54
_cell_angle_gamma 90
_cell_length_a 15.288
_cell_length_b 7.544
_cell_length_c 16.790
_cell_formula_units_Z 8
_cell_volume 1936.350
_database_code_amcsd 0016419
_exptl_crystal_density_diffrn 4.618
_cod_duplicate_entry 1008526
_cod_original_formula_sum 'In2 Sb3 K2'
_cod_database_code 9015376
_amcsd_formula_title 'In4 K4 Sb6'

loop_
_space_group_symop_operation_xyz
x,y,z
x,1/2-y,1/2+z
-x,1/2+y,1/2-z
-x,-y,-z

loop_
_atom_site_aniso_label
_atom_site_aniso_U_11
_atom_site_aniso_U_22
_atom_site_aniso_U_33
_atom_site_aniso_U_12
_atom_site_aniso_U_13
_atom_site_aniso_U_23
In1 0.01800 0.01770 0.01840 -0.00040 0.00070 0.00060
In2 0.01660 0.01860 0.01690 -0.00010 0.00040 -0.00210
In3 0.01910 0.01630 0.01800 0.00050 -0.00130 -0.00020
In4 0.01890 0.01880 0.01860 -0.00200 -0.00120 0.00160
Sb1 0.01740 0.01780 0.01570 -0.00080 0.00010 0.00030
Sb2 0.01610 0.02050 0.01700 -0.00120 0.00010 -0.00120
Sb3 0.01880 0.02120 0.01510 0.00110 -0.00180 -0.00150
Sb4 0.01700 0.01640 0.01650 -0.00040 0.00000 0.00040
Sb5 0.01900 0.01870 0.01330 0.00060 -0.00100 0.00010
Sb6 0.02030 0.01990 0.01460 -0.00050 0.00030 -0.00140
K1 0.03080 0.04520 0.01630 -0.00080 0.00240 -0.00050
K2 0.03370 0.03790 0.02250 0.00150 0.00400 0.00290
K3 0.03090 0.04960 0.02550 0.00660 -0.00640 -0.00100
K4 0.02260 0.05710 0.04980 0.00660 -0.00760 -0.00780

loop_
_atom_site_label
_atom_site_fract_x
_atom_site_fract_y
_atom_site_fract_z
In1 0.31683 0.22070 0.16490
In2 0.09279 0.21300 0.22865
In3 0.81775 0.23750 0.32674
In4 0.59240 0.23600 0.25969
Sb1 0.97512 0.03650 0.33134
Sb2 0.47880 0.03370 0.15869
Sb3 0.25040 0.21630 0.32216
Sb4 0.33262 0.56380 0.10330
Sb5 0.16193 0.05500 0.08857
Sb6 0.74944 0.33660 0.17317
K1 0.85850 0.53360 0.00880
K2 0.65430 0.44920 0.52260
K3 0.07780 0.53520 0.38870
K4 0.55820 0.55620 0.10110

loop_
_cod_related_entry_id
_cod_related_entry_database
_cod_related_entry_code
1 AMCSD 0016419
